data_7706251
loop_
_publ_author_name
'Papanikolaou, Michael G.'
'Elliott, Alexander'
'McAllister, James'
'Gallos, John K.'
'Keramidas, Anastasios D.'
'Kabanos, Themistoklis A.'
'Sproules, Stephen'
'Miras, Haralampos N.'

_publ_section_title
;
 Electrocatalytic hydrogen production by dinuclear cobalt(II) compounds
 containing redox-active diamidate ligands: a combined experimental and
 theoretical study.
;
_journal_issue 44
_journal_name_full 'Dalton transactions (Cambridge, England : 2003)'
_journal_page_first 15718
_journal_page_last 15730
_journal_paper_doi 10.1039/d0dt02617d
_journal_volume 49
_journal_year 2020
_chemical_formula_moiety 'C53 H36 Cl6 Co2 F6 N10 O4 Sb'
_chemical_formula_sum 'C53 H36 Cl6 Co2 F6 N10 O4 Sb'
_chemical_formula_weight 1443.23
_space_group_crystal_system monoclinic
_space_group_IT_number 14
_space_group_name_Hall '-P 2ybc'
_space_group_name_H-M_alt 'P 1 21/c 1'
_atom_sites_solution_hydrogens geom
_atom_sites_solution_primary direct
_atom_sites_solution_secondary difmap
_audit_creation_method SHELXL-2014
_audit_update_record
;
2020-09-24 deposited with the CCDC.	2020-10-27 downloaded from the CCDC.
;
_cell_angle_alpha 90
_cell_angle_beta 103.074(3)
_cell_angle_gamma 90
_cell_formula_units_Z 4
_cell_length_a 14.5650(5)
_cell_length_b 13.4841(5)
_cell_length_c 27.7621(9)
_cell_measurement_reflns_used 10149
_cell_measurement_temperature 100(2)
_cell_measurement_theta_max 28.9000
_cell_measurement_theta_min 3.5900
_cell_volume 5311.0(3)
_computing_cell_refinement 'CrysAlisPro 1.171.39.46 (Rigaku OD, 2018)'
_computing_data_collection 'CrysAlisPro 1.171.39.46 (Rigaku OD, 2018)'
_computing_data_reduction 'CrysAlisPro 1.171.39.46 (Rigaku OD, 2018)'
_computing_molecular_graphics Diamond3
_computing_publication_material WinGX
_computing_structure_refinement 'SHELXL-2014 (Sheldrick, 2014)'
_computing_structure_solution 'SHELXT 2014/5 (Sheldrick, 2014)'
_diffrn_ambient_temperature 100(2)
_diffrn_detector_area_resol_mean 10.4223
_diffrn_measured_fraction_theta_full 0.998
_diffrn_measured_fraction_theta_max 0.870
_diffrn_measurement_device_type 'SuperNova, Dual, Cu at home/near, Atlas'
_diffrn_measurement_method '\w scans'
_diffrn_radiation_type MoK\a
_diffrn_radiation_wavelength 0.71073
_diffrn_reflns_av_R_equivalents 0.0329
_diffrn_reflns_av_unetI/netI 0.0451
_diffrn_reflns_Laue_measured_fraction_full 0.998
_diffrn_reflns_Laue_measured_fraction_max 0.870
_diffrn_reflns_limit_h_max 14
_diffrn_reflns_limit_h_min -19
_diffrn_reflns_limit_k_max 16
_diffrn_reflns_limit_k_min -18
_diffrn_reflns_limit_l_max 37
_diffrn_reflns_limit_l_min -33
_diffrn_reflns_number 26691
_diffrn_reflns_point_group_measured_fraction_full 0.998
_diffrn_reflns_point_group_measured_fraction_max 0.870
_diffrn_reflns_theta_full 25.242
_diffrn_reflns_theta_max 29.175
_diffrn_reflns_theta_min 3.245
_diffrn_source 'micro-focus sealed X-ray tube'
_exptl_absorpt_coefficient_mu 1.504
_exptl_absorpt_correction_T_max 1.00000
_exptl_absorpt_correction_T_min 0.94899
_exptl_absorpt_correction_type multi-scan
_exptl_absorpt_process_details
;
CrysAlisPro 1.171.39.46 (Rigaku Oxford Diffraction, 2018)
Empirical absorption correction using spherical harmonics,
 implemented in SCALE3 ABSPACK scaling algorithm.
;
_exptl_crystal_colour brown
_exptl_crystal_density_diffrn 1.805
_exptl_crystal_description block
_exptl_crystal_F_000 2868
_exptl_crystal_size_max 0.18
_exptl_crystal_size_mid 0.1
_exptl_crystal_size_min 0.08
_refine_diff_density_max 0.963
_refine_diff_density_min -0.921
_refine_diff_density_rms 0.090
_refine_ls_extinction_method none
_refine_ls_goodness_of_fit_ref 1.059
_refine_ls_hydrogen_treatment constr
_refine_ls_matrix_type full
_refine_ls_number_parameters 739
_refine_ls_number_reflns 12486
_refine_ls_number_restraints 0
_refine_ls_restrained_S_all 1.059
_refine_ls_R_factor_all 0.0457
_refine_ls_R_factor_gt 0.0360
_refine_ls_shift/su_max 0.002
_refine_ls_shift/su_mean 0.000
_refine_ls_structure_factor_coef Fsqd
_refine_ls_weighting_details 'w=1/[\s^2^(Fo^2^)+(0.0321P)^2^+6.1404P] where P=(Fo^2^+2Fc^2^)/3'
_refine_ls_weighting_scheme calc
_refine_ls_wR_factor_gt 0.0851
_refine_ls_wR_factor_ref 0.0908
_reflns_Friedel_coverage 0.000
_reflns_number_gt 10491
_reflns_number_total 12486
_reflns_threshold_expression 'I > 2\s(I)'
_cod_data_source_file d0dt02617d2.cif
_cod_data_source_block Compound_3
_cod_original_sg_symbol_H-M 'P 21/c'
_cod_database_code 7706251
_shelx_space_group_comment
;
The symmetry employed for this shelxl refinement is uniquely defined
by the following loop, which should always be used as a source of
symmetry information in preference to the above space-group names.
They are only intended as comments.
;
_shelxl_version_number 2014-3

loop_
_space_group_symop_operation_xyz
'x, y, z'
'-x, y+1/2, -z+1/2'
'-x, -y, -z'
'x, -y-1/2, z-1/2'

loop_
_atom_site_label
_atom_site_type_symbol
_atom_site_fract_x
_atom_site_fract_y
_atom_site_fract_z
_atom_site_U_iso_or_equiv
_atom_site_adp_type
_atom_site_occupancy
_atom_site_site_symmetry_order
_atom_site_calc_flag
_atom_site_refinement_flags_posn
_atom_site_refinement_flags_adp
_atom_site_refinement_flags_occupancy
_atom_site_disorder_assembly
_atom_site_disorder_group
Sb2 Sb 0.81292(2) 0.57926(2) 0.87801(2) 0.02059(6) Uani 1 1 d . . . . .
Co2 Co 0.74423(2) 0.40937(3) 0.67266(2) 0.01191(8) Uani 1 1 d . . . . .
Co1 Co 0.67342(3) 0.27017(3) 0.54146(2) 0.01440(8) Uani 1 1 d . . . . .
Cl5 Cl 0.89146(6) 0.77978(5) 0.54776(3) 0.02964(17) Uani 1 1 d . . . . .
Cl6 Cl 0.83117(6) 0.97518(6) 0.57124(3) 0.03195(18) Uani 1 1 d . . . . .
Cl1 Cl 0.56631(6) 0.12562(6) 0.88219(3) 0.03435(19) Uani 1 1 d . . . . .
Cl2 Cl 0.63615(7) 0.30341(6) 0.84285(3) 0.0380(2) Uani 1 1 d . . . . .
Cl3 Cl 0.66033(10) 0.93546(7) 0.80239(5) 0.0609(3) Uani 1 1 d . . . . .
Cl4 Cl 0.85349(9) 0.89932(8) 0.79565(5) 0.0621(3) Uani 1 1 d . . . . .
F1 F 0.77340(14) 0.50750(14) 0.92762(7) 0.0337(4) Uani 1 1 d . . . . .
O31 O 0.59676(14) 0.56264(14) 0.55064(7) 0.0200(4) Uani 1 1 d . . . . .
O2 O 0.88725(14) 0.59236(14) 0.60601(7) 0.0192(4) Uani 1 1 d . . . . .
O76 O 0.80549(14) 0.10536(14) 0.66355(7) 0.0192(4) Uani 1 1 d . . . . .
O1 O 0.61204(14) 0.18571(14) 0.72151(7) 0.0196(4) Uani 1 1 d . . . . .
F4 F 0.69228(14) 0.63204(17) 0.85623(8) 0.0443(5) Uani 1 1 d . . . . .
F3 F 0.85539(17) 0.65212(16) 0.83053(8) 0.0457(5) Uani 1 1 d . . . . .
F6 F 0.83943(17) 0.68676(15) 0.92126(8) 0.0472(6) Uani 1 1 d . . . . .
F5 F 0.78405(17) 0.47353(16) 0.83454(8) 0.0487(6) Uani 1 1 d . . . . .
N6 N 0.82414(15) 0.34797(16) 0.63182(8) 0.0127(4) Uani 1 1 d . . . . .
N7 N 0.77063(15) 0.52648(15) 0.64092(8) 0.0125(4) Uani 1 1 d . . . . .
N8 N 0.67520(16) 0.49863(17) 0.70644(8) 0.0154(5) Uani 1 1 d . . . . .
N2 N 0.67327(16) 0.41656(16) 0.53781(8) 0.0142(4) Uani 1 1 d . . . . .
N1 N 0.61987(15) 0.37098(16) 0.63192(8) 0.0130(4) Uani 1 1 d . . . . .
N5 N 0.69745(16) 0.17573(16) 0.59728(8) 0.0148(4) Uani 1 1 d . . . . .
N3 N 0.75552(16) 0.28201(17) 0.49252(8) 0.0174(5) Uani 1 1 d . . . . .
N9 N 0.72677(15) 0.29397(16) 0.70768(8) 0.0142(4) Uani 1 1 d . . . . .
N4 N 0.55261(16) 0.19475(16) 0.52067(8) 0.0155(5) Uani 1 1 d . . . . .
N10 N 0.85606(16) 0.42511(16) 0.72539(8) 0.0148(5) Uani 1 1 d . . . . .
F7 F 0.93364(15) 0.53077(18) 0.90225(9) 0.0543(6) Uani 1 1 d . . . . .
C52 C 0.68127(19) 0.5955(2) 0.69177(9) 0.0158(5) Uani 1 1 d . . . . .
C82 C 0.87266(18) 0.41837(19) 0.61339(10) 0.0150(5) Uani 1 1 d . . . . .
C50 C 0.56912(19) 0.41249(19) 0.59028(9) 0.0140(5) Uani 1 1 d . . . . .
C78 C 0.84486(19) 0.25208(19) 0.62490(10) 0.0153(5) Uani 1 1 d . . . . .
C33 C 0.80310(19) 0.2678(2) 0.74564(10) 0.0156(5) Uani 1 1 d . . . . .
C75 C 0.77894(19) 0.1694(2) 0.63235(10) 0.0164(5) Uani 1 1 d . . . . .
C20 C 0.77160(19) 0.3793(2) 0.48252(10) 0.0158(5) Uani 1 1 d . . . . .
C62 C 0.84493(18) 0.52317(19) 0.61920(9) 0.0144(5) Uani 1 1 d . . . . .
C30 C 0.61693(19) 0.4748(2) 0.55777(9) 0.0150(5) Uani 1 1 d . . . . .
C21 C 0.72782(18) 0.45326(19) 0.50617(9) 0.0141(5) Uani 1 1 d . . . . .
C60 C 0.62512(19) 0.4779(2) 0.73884(10) 0.0191(6) Uani 1 1 d . . . . .
H60 H 0.6229 0.4127 0.7494 0.023 Uiso 1 1 calc R U . . .
C65 C 0.62325(19) 0.10872(19) 0.59524(10) 0.0147(5) Uani 1 1 d . . . . .
C53 C 0.73552(19) 0.6136(2) 0.65673(9) 0.0156(5) Uani 1 1 d . . . . .
C43 C 0.64056(19) 0.2527(2) 0.69866(9) 0.0149(5) Uani 1 1 d . . . . .
C46 C 0.57876(18) 0.30156(19) 0.65512(9) 0.0140(5) Uani 1 1 d . . . . .
C34 C 0.8180(2) 0.1807(2) 0.77188(10) 0.0188(6) Uani 1 1 d . . . . .
H34 H 0.7728 0.1307 0.7662 0.023 Uiso 1 1 calc R U . . .
C40 C 0.9158(2) 0.5001(2) 0.73519(10) 0.0179(6) Uani 1 1 d . . . . .
H40 H 0.9033 0.5572 0.7160 0.021 Uiso 1 1 calc R U . . .
C69 C 0.46277(19) 0.0652(2) 0.54916(10) 0.0168(5) Uani 1 1 d . . . . .
C32 C 0.87271(18) 0.3419(2) 0.75471(9) 0.0143(5) Uani 1 1 d . . . . .
C81 C 0.9425(2) 0.3968(2) 0.58921(11) 0.0203(6) Uani 1 1 d . . . . .
H81 H 0.9714 0.4471 0.5752 0.024 Uiso 1 1 calc R U . . .
C22 C 0.74601(19) 0.5514(2) 0.49756(10) 0.0182(6) Uani 1 1 d . . . . .
H22 H 0.7210 0.6013 0.5138 0.022 Uiso 1 1 calc R U . . .
C66 C 0.6156(2) 0.0369(2) 0.62950(10) 0.0181(6) Uani 1 1 d . . . . .
H66 H 0.6653 0.0265 0.6567 0.022 Uiso 1 1 calc R U . . .
C35 C 0.9028(2) 0.1683(2) 0.80755(10) 0.0219(6) Uani 1 1 d . . . . .
H35 H 0.9140 0.1082 0.8243 0.026 Uiso 1 1 calc R U . . .
C68 C 0.4587(2) -0.0081(2) 0.58488(11) 0.0200(6) Uani 1 1 d . . . . .
H68 H 0.4051 -0.0473 0.5818 0.024 Uiso 1 1 calc R U . . .
C57 C 0.6367(2) 0.6731(2) 0.71133(10) 0.0201(6) Uani 1 1 d . . . . .
C64 C 0.54538(19) 0.12199(19) 0.55417(10) 0.0146(5) Uani 1 1 d . . . . .
C67 C 0.5330(2) -0.0210(2) 0.62362(11) 0.0204(6) Uani 1 1 d . . . . .
H67 H 0.5295 -0.0694 0.6470 0.024 Uiso 1 1 calc R U . . .
C47 C 0.48560(19) 0.2738(2) 0.63840(10) 0.0173(5) Uani 1 1 d . . . . .
H47 H 0.4595 0.2242 0.6544 0.021 Uiso 1 1 calc R U . . .
C23 C 0.8025(2) 0.5761(2) 0.46418(11) 0.0230(6) Uani 1 1 d . . . . .
H23 H 0.8123 0.6426 0.4580 0.028 Uiso 1 1 calc R U . . .
C72 C 0.4800(2) 0.2118(2) 0.48314(10) 0.0204(6) Uani 1 1 d . . . . .
H72 H 0.4853 0.2614 0.4607 0.024 Uiso 1 1 calc R U . . .
C39 C 0.9976(2) 0.4971(2) 0.77341(10) 0.0218(6) Uani 1 1 d . . . . .
H39 H 1.0375 0.5517 0.7797 0.026 Uiso 1 1 calc R U . . .
C49 C 0.47383(19) 0.3907(2) 0.57317(10) 0.0183(6) Uani 1 1 d . . . . .
H49 H 0.4387 0.4232 0.5455 0.022 Uiso 1 1 calc R U . . .
C79 C 0.9200(2) 0.2267(2) 0.60436(11) 0.0224(6) Uani 1 1 d . . . . .
H79 H 0.9372 0.1605 0.6030 0.027 Uiso 1 1 calc R U . . .
C59 C 0.5747(2) 0.5510(2) 0.75818(11) 0.0243(6) Uani 1 1 d . . . . .
H59 H 0.5374 0.5336 0.7800 0.029 Uiso 1 1 calc R U . . .
C28 C 0.7946(2) 0.2108(2) 0.47123(11) 0.0243(6) Uani 1 1 d . . . . .
H28 H 0.7822 0.1452 0.4778 0.029 Uiso 1 1 calc R U . . .
C70 C 0.3880(2) 0.0856(2) 0.50858(11) 0.0220(6) Uani 1 1 d . . . . .
H70 H 0.3325 0.0492 0.5040 0.026 Uiso 1 1 calc R U . . .
C48 C 0.4319(2) 0.3211(2) 0.59732(10) 0.0192(6) Uani 1 1 d . . . . .
H48 H 0.3683 0.3060 0.5862 0.023 Uiso 1 1 calc R U . . .
C37 C 0.9558(2) 0.3319(2) 0.79247(10) 0.0189(6) Uani 1 1 d . . . . .
C54 C 0.7479(2) 0.7094(2) 0.64263(11) 0.0199(6) Uani 1 1 d . . . . .
H54 H 0.7839 0.7226 0.6196 0.024 Uiso 1 1 calc R U . . .
C56 C 0.6510(2) 0.7706(2) 0.69626(11) 0.0259(7) Uani 1 1 d . . . . .
H56 H 0.6230 0.8236 0.7089 0.031 Uiso 1 1 calc R U . . .
C58 C 0.5809(2) 0.6473(2) 0.74480(10) 0.0240(6) Uani 1 1 d . . . . .
H58 H 0.5483 0.6962 0.7577 0.029 Uiso 1 1 calc R U . . .
C80 C 0.9691(2) 0.2992(2) 0.58603(12) 0.0255(7) Uani 1 1 d . . . . .
H80 H 1.0191 0.2828 0.5718 0.031 Uiso 1 1 calc R U . . .
C25 C 0.8300(2) 0.4041(2) 0.45018(10) 0.0211(6) Uani 1 1 d . . . . .
C55 C 0.7055(2) 0.7876(2) 0.66332(11) 0.0255(7) Uani 1 1 d . . . . .
H55 H 0.7150 0.8525 0.6542 0.031 Uiso 1 1 calc R U . . .
C24 C 0.8427(2) 0.5058(2) 0.44086(11) 0.0250(7) Uani 1 1 d . . . . .
H24 H 0.8788 0.5244 0.4187 0.030 Uiso 1 1 calc R U . . .
C38 C 1.0178(2) 0.4130(2) 0.80113(11) 0.0234(6) Uani 1 1 d . . . . .
H38 H 1.0727 0.4094 0.8258 0.028 Uiso 1 1 calc R U . . .
C36 C 0.9691(2) 0.2409(2) 0.81842(10) 0.0230(6) Uani 1 1 d . . . . .
H36 H 1.0234 0.2306 0.8430 0.028 Uiso 1 1 calc R U . . .
C27 C 0.8536(2) 0.2304(2) 0.43933(12) 0.0297(7) Uani 1 1 d . . . . .
H27 H 0.8799 0.1786 0.4249 0.036 Uiso 1 1 calc R U . . .
C26 C 0.8724(2) 0.3260(2) 0.42960(11) 0.0276(7) Uani 1 1 d . . . . .
H26 H 0.9135 0.3399 0.4092 0.033 Uiso 1 1 calc R U . . .
C71 C 0.3965(2) 0.1586(2) 0.47601(11) 0.0241(6) Uani 1 1 d . . . . .
H71 H 0.3469 0.1727 0.4493 0.029 Uiso 1 1 calc R U . . .
C11 C 0.8945(3) 0.9075(2) 0.53504(12) 0.0299(7) Uani 1 1 d . . . . .
H11A H 0.8672 0.9191 0.5003 0.036 Uiso 1 1 calc R U . . .
H11B H 0.9594 0.9301 0.5421 0.036 Uiso 1 1 calc R U . . .
C14 C 0.6352(2) 0.1731(2) 0.84263(11) 0.0253(6) Uani 1 1 d . . . . .
H14A H 0.6992 0.1487 0.8532 0.030 Uiso 1 1 calc R U . . .
H14B H 0.6100 0.1496 0.8092 0.030 Uiso 1 1 calc R U . . .
C17 C 0.7568(3) 0.8538(3) 0.81636(14) 0.0449(10) Uani 1 1 d . . . . .
H17A H 0.7748 0.8438 0.8519 0.054 Uiso 1 1 calc R U . . .
H17B H 0.7383 0.7900 0.8010 0.054 Uiso 1 1 calc R U . . .

loop_
_atom_site_aniso_label
_atom_site_aniso_U_11
_atom_site_aniso_U_22
_atom_site_aniso_U_33
_atom_site_aniso_U_23
_atom_site_aniso_U_13
_atom_site_aniso_U_12
Sb2 0.01818(10) 0.01975(10) 0.02384(10) 0.00045(7) 0.00475(8) -0.00105(8)
Co2 0.00992(16) 0.01387(17) 0.01132(16) 0.00097(13) 0.00109(13) 0.00043(14)
Co1 0.01438(18) 0.01332(17) 0.01548(17) 0.00123(13) 0.00336(14) -0.00054(14)
Cl5 0.0344(4) 0.0214(4) 0.0330(4) 0.0023(3) 0.0074(3) -0.0002(3)
Cl6 0.0258(4) 0.0303(4) 0.0366(4) -0.0119(3) 0.0005(3) 0.0008(3)
Cl1 0.0354(4) 0.0403(5) 0.0266(4) 0.0070(3) 0.0054(3) -0.0064(4)
Cl2 0.0563(6) 0.0230(4) 0.0376(5) -0.0005(3) 0.0167(4) -0.0002(4)
Cl3 0.0873(9) 0.0348(5) 0.0741(8) -0.0119(5) 0.0468(7) 0.0015(5)
Cl4 0.0581(7) 0.0464(6) 0.0804(8) 0.0110(5) 0.0127(6) -0.0147(5)
F1 0.0350(11) 0.0311(10) 0.0378(11) 0.0072(8) 0.0141(9) -0.0075(9)
O31 0.0236(11) 0.0176(10) 0.0184(10) 0.0024(8) 0.0043(8) 0.0052(8)
O2 0.0196(10) 0.0172(10) 0.0215(10) -0.0008(8) 0.0062(8) -0.0049(8)
O76 0.0167(10) 0.0173(9) 0.0216(10) 0.0026(8) 0.0000(8) 0.0024(8)
O1 0.0178(10) 0.0225(10) 0.0193(10) 0.0048(8) 0.0058(8) -0.0039(8)
F4 0.0294(11) 0.0560(14) 0.0445(12) 0.0062(10) 0.0021(9) 0.0166(10)
F3 0.0604(15) 0.0421(12) 0.0437(12) 0.0134(10) 0.0312(11) 0.0021(11)
F6 0.0683(16) 0.0350(11) 0.0394(12) -0.0111(9) 0.0143(11) -0.0210(11)
F5 0.0612(15) 0.0388(12) 0.0474(13) -0.0171(10) 0.0150(11) -0.0070(11)
N6 0.0085(10) 0.0140(10) 0.0144(10) 0.0006(8) 0.0002(8) 0.0005(9)
N7 0.0116(10) 0.0124(10) 0.0130(10) 0.0001(8) 0.0018(8) 0.0014(9)
N8 0.0140(11) 0.0197(11) 0.0120(10) -0.0010(9) 0.0020(9) 0.0017(9)
N2 0.0133(11) 0.0148(11) 0.0144(10) 0.0007(8) 0.0028(9) -0.0012(9)
N1 0.0116(10) 0.0153(11) 0.0118(10) -0.0001(8) 0.0020(8) 0.0008(9)
N5 0.0143(11) 0.0121(10) 0.0171(11) -0.0002(8) 0.0014(9) -0.0003(9)
N3 0.0160(11) 0.0190(11) 0.0179(11) -0.0002(9) 0.0053(9) 0.0008(10)
N9 0.0100(10) 0.0171(11) 0.0139(10) 0.0037(8) -0.0006(9) 0.0006(9)
N4 0.0162(11) 0.0164(11) 0.0130(10) 0.0005(8) 0.0016(9) 0.0008(9)
N10 0.0133(11) 0.0174(11) 0.0130(10) -0.0004(8) 0.0014(9) 0.0004(9)
F7 0.0223(11) 0.0668(16) 0.0705(16) 0.0228(13) 0.0036(11) 0.0119(11)
C52 0.0138(13) 0.0183(13) 0.0126(12) -0.0016(10) -0.0026(10) 0.0045(11)
C82 0.0112(12) 0.0166(13) 0.0158(12) -0.0007(10) 0.0003(10) -0.0012(10)
C50 0.0133(12) 0.0163(13) 0.0121(12) -0.0007(10) 0.0021(10) 0.0035(10)
C78 0.0121(12) 0.0160(13) 0.0155(12) -0.0007(10) -0.0013(10) 0.0011(11)
C33 0.0150(13) 0.0188(13) 0.0131(12) -0.0001(10) 0.0031(10) 0.0034(11)
C75 0.0143(13) 0.0156(13) 0.0191(13) -0.0018(10) 0.0034(11) 0.0022(11)
C20 0.0121(12) 0.0189(13) 0.0153(12) 0.0014(10) 0.0009(10) -0.0021(11)
C62 0.0131(12) 0.0161(13) 0.0129(12) 0.0009(10) 0.0006(10) -0.0020(11)
C30 0.0141(13) 0.0189(13) 0.0098(11) -0.0008(10) -0.0022(10) 0.0010(11)
C21 0.0119(12) 0.0175(13) 0.0115(12) 0.0017(10) -0.0004(10) -0.0014(11)
C60 0.0158(13) 0.0229(14) 0.0178(13) -0.0016(11) 0.0023(11) -0.0004(12)
C65 0.0147(13) 0.0128(12) 0.0172(13) -0.0015(10) 0.0048(10) 0.0021(10)
C53 0.0128(12) 0.0188(13) 0.0128(12) -0.0005(10) -0.0018(10) 0.0014(11)
C43 0.0162(13) 0.0174(13) 0.0114(12) -0.0019(10) 0.0038(10) 0.0000(11)
C46 0.0129(12) 0.0146(12) 0.0146(12) -0.0004(10) 0.0035(10) -0.0007(10)
C34 0.0201(14) 0.0202(14) 0.0163(13) 0.0020(11) 0.0045(11) 0.0015(12)
C40 0.0175(14) 0.0191(13) 0.0166(13) -0.0008(10) 0.0028(11) -0.0018(11)
C69 0.0129(13) 0.0174(13) 0.0199(13) -0.0015(10) 0.0035(11) 0.0015(11)
C32 0.0134(12) 0.0186(13) 0.0108(12) -0.0003(10) 0.0024(10) 0.0041(11)
C81 0.0139(13) 0.0210(14) 0.0271(15) -0.0009(11) 0.0071(11) -0.0026(11)
C22 0.0143(13) 0.0193(13) 0.0186(13) 0.0015(11) -0.0012(11) -0.0025(11)
C66 0.0178(14) 0.0165(13) 0.0194(13) 0.0010(11) 0.0029(11) 0.0015(11)
C35 0.0274(16) 0.0224(14) 0.0152(13) 0.0053(11) 0.0037(12) 0.0062(13)
C68 0.0155(13) 0.0184(14) 0.0273(15) 0.0026(11) 0.0071(11) -0.0040(11)
C57 0.0181(14) 0.0268(15) 0.0135(12) -0.0037(11) -0.0001(11) 0.0056(12)
C64 0.0147(13) 0.0135(12) 0.0163(12) -0.0007(10) 0.0047(10) 0.0009(11)
C67 0.0202(14) 0.0194(14) 0.0226(14) 0.0051(11) 0.0070(12) 0.0008(12)
C47 0.0146(13) 0.0211(14) 0.0175(13) -0.0005(10) 0.0062(11) -0.0012(11)
C23 0.0174(14) 0.0240(15) 0.0266(15) 0.0093(12) 0.0027(12) -0.0047(12)
C72 0.0208(14) 0.0223(14) 0.0167(13) 0.0026(11) 0.0015(11) 0.0000(12)
C39 0.0162(14) 0.0277(15) 0.0202(14) -0.0046(12) 0.0014(11) -0.0056(12)
C49 0.0137(13) 0.0242(14) 0.0152(13) 0.0004(11) -0.0005(10) 0.0042(12)
C79 0.0141(14) 0.0188(14) 0.0336(16) -0.0055(12) 0.0042(12) 0.0019(11)
C59 0.0196(14) 0.0379(17) 0.0168(14) -0.0052(12) 0.0067(12) 0.0016(13)
C28 0.0234(15) 0.0224(15) 0.0275(16) -0.0028(12) 0.0068(13) 0.0018(13)
C70 0.0133(13) 0.0272(15) 0.0245(15) 0.0019(12) 0.0020(11) -0.0029(12)
C48 0.0127(13) 0.0256(15) 0.0186(13) -0.0012(11) 0.0020(11) -0.0011(12)
C37 0.0163(13) 0.0263(15) 0.0128(12) -0.0020(11) 0.0004(11) 0.0035(12)
C54 0.0201(14) 0.0166(13) 0.0217(14) 0.0011(11) 0.0022(12) 0.0015(11)
C56 0.0304(17) 0.0236(15) 0.0215(15) -0.0033(12) 0.0012(13) 0.0132(13)
C58 0.0228(15) 0.0314(16) 0.0175(14) -0.0069(12) 0.0035(12) 0.0070(13)
C80 0.0160(14) 0.0251(15) 0.0380(18) -0.0052(13) 0.0117(13) 0.0004(12)
C25 0.0151(13) 0.0293(15) 0.0186(13) 0.0028(11) 0.0034(11) 0.0008(12)
C55 0.0323(17) 0.0166(14) 0.0255(15) 0.0011(12) 0.0022(13) 0.0043(13)
C24 0.0155(14) 0.0342(17) 0.0260(15) 0.0098(13) 0.0060(12) -0.0030(13)
C38 0.0149(14) 0.0342(17) 0.0187(14) -0.0032(12) -0.0011(11) -0.0004(13)
C36 0.0191(14) 0.0320(16) 0.0151(13) 0.0030(12) -0.0018(11) 0.0056(13)
C27 0.0281(17) 0.0335(18) 0.0308(17) -0.0066(14) 0.0138(14) 0.0061(14)
C26 0.0208(15) 0.0404(18) 0.0242(15) 0.0000(13) 0.0106(13) 0.0029(14)
C71 0.0174(14) 0.0303(16) 0.0210(14) 0.0017(12) -0.0031(12) 0.0028(13)
C11 0.0355(18) 0.0238(16) 0.0321(17) -0.0001(13) 0.0111(15) -0.0005(14)
C14 0.0289(16) 0.0225(15) 0.0250(15) 0.0007(12) 0.0071(13) 0.0033(13)
C17 0.071(3) 0.0306(18) 0.0298(18) 0.0018(15) 0.0048(19) -0.0161(19)

loop_
_atom_type_symbol
_atom_type_description
_atom_type_scat_dispersion_real
_atom_type_scat_dispersion_imag
_atom_type_scat_source
C C 0.0033 0.0016 'International Tables Vol C Tables 4.2.6.8 and 6.1.1.4'
H H 0.0000 0.0000 'International Tables Vol C Tables 4.2.6.8 and 6.1.1.4'
Co Co 0.3494 0.9721 'International Tables Vol C Tables 4.2.6.8 and 6.1.1.4'
F F 0.0171 0.0103 'International Tables Vol C Tables 4.2.6.8 and 6.1.1.4'
N N 0.0061 0.0033 'International Tables Vol C Tables 4.2.6.8 and 6.1.1.4'
O O 0.0106 0.0060 'International Tables Vol C Tables 4.2.6.8 and 6.1.1.4'
Sb Sb -0.5866 1.5461 'International Tables Vol C Tables 4.2.6.8 and 6.1.1.4'
Cl Cl 0.1484 0.1585 'International Tables Vol C Tables 4.2.6.8 and 6.1.1.4'

loop_
_geom_angle_atom_site_label_1
_geom_angle_atom_site_label_2
_geom_angle_atom_site_label_3
_geom_angle
_geom_angle_site_symmetry_1
_geom_angle_site_symmetry_3
_geom_angle_publ_flag
F5 Sb2 F7 91.25(11) . . ?
F5 Sb2 F3 90.44(10) . . ?
F7 Sb2 F3 90.20(11) . . ?
F5 Sb2 F4 91.38(10) . . ?
F7 Sb2 F4 177.27(11) . . ?
F3 Sb2 F4 90.50(10) . . ?
F5 Sb2 F6 178.80(11) . . ?
F7 Sb2 F6 89.95(12) . . ?
F3 Sb2 F6 89.54(10) . . ?
F4 Sb2 F6 87.41(11) . . ?
F5 Sb2 F1 91.10(10) . . ?
F7 Sb2 F1 88.56(10) . . ?
F3 Sb2 F1 178.04(10) . . ?
F4 Sb2 F1 90.68(9) . . ?
F6 Sb2 F1 88.94(9) . . ?
N9 Co2 N7 175.66(9) . . ?
N9 Co2 N10 83.64(9) . . ?
N7 Co2 N10 92.05(9) . . ?
N9 Co2 N8 96.76(10) . . ?
N7 Co2 N8 83.64(9) . . ?
N10 Co2 N8 90.33(9) . . ?
N9 Co2 N1 82.27(9) . . ?
N7 Co2 N1 102.06(9) . . ?
N10 Co2 N1 164.92(9) . . ?
N8 Co2 N1 86.04(9) . . ?
N9 Co2 N6 96.64(9) . . ?
N7 Co2 N6 82.79(9) . . ?
N10 Co2 N6 88.62(9) . . ?
N8 Co2 N6 166.35(9) . . ?
N1 Co2 N6 98.30(9) . . ?
N5 Co1 N2 133.01(9) . . ?
N5 Co1 N4 83.50(9) . . ?
N2 Co1 N4 120.14(9) . . ?
N5 Co1 N3 123.71(9) . . ?
N2 Co1 N3 83.10(9) . . ?
N4 Co1 N3 117.66(9) . . ?
C82 N6 C78 117.8(2) . . ?
C82 N6 Co2 110.39(17) . . ?
C78 N6 Co2 131.33(18) . . ?
C62 N7 C53 123.8(2) . . ?
C62 N7 Co2 116.59(17) . . ?
C53 N7 Co2 115.51(18) . . ?
C60 N8 C52 119.2(2) . . ?
C60 N8 Co2 129.0(2) . . ?
C52 N8 Co2 111.75(18) . . ?
C30 N2 C21 122.6(2) . . ?
C30 N2 Co1 123.81(18) . . ?
C21 N2 Co1 112.99(17) . . ?
C50 N1 C46 118.8(2) . . ?
C50 N1 Co2 129.61(18) . . ?
C46 N1 Co2 110.90(17) . . ?
C75 N5 C65 122.0(2) . . ?
C75 N5 Co1 125.05(18) . . ?
C65 N5 Co1 112.72(17) . . ?
C28 N3 C20 119.6(2) . . ?
C28 N3 Co1 128.8(2) . . ?
C20 N3 Co1 111.58(18) . . ?
C43 N9 C33 126.0(2) . . ?
C43 N9 Co2 118.41(17) . . ?
C33 N9 Co2 114.99(18) . . ?
C72 N4 C64 119.1(2) . . ?
C72 N4 Co1 129.17(19) . . ?
C64 N4 Co1 111.42(17) . . ?
C40 N10 C32 118.9(2) . . ?
C40 N10 Co2 129.83(19) . . ?
C32 N10 Co2 111.28(17) . . ?
N8 C52 C57 121.8(3) . . ?
N8 C52 C53 116.9(2) . . ?
C57 C52 C53 121.3(3) . . ?
N6 C82 C81 123.1(2) . . ?
N6 C82 C62 116.6(2) . . ?
C81 C82 C62 120.3(2) . . ?
N1 C50 C49 121.1(2) . . ?
N1 C50 C30 120.4(2) . . ?
C49 C50 C30 118.1(2) . . ?
N6 C78 C79 121.1(3) . . ?
N6 C78 C75 121.0(2) . . ?
C79 C78 C75 117.3(2) . . ?
C34 C33 N9 128.4(3) . . ?
C34 C33 C32 119.5(2) . . ?
N9 C33 C32 112.0(2) . . ?
O76 C75 N5 129.6(3) . . ?
O76 C75 C78 120.5(2) . . ?
N5 C75 C78 109.5(2) . . ?
N3 C20 C25 120.8(3) . . ?
N3 C20 C21 117.6(2) . . ?
C25 C20 C21 121.7(3) . . ?
O2 C62 N7 128.2(3) . . ?
O2 C62 C82 121.7(2) . . ?
N7 C62 C82 110.1(2) . . ?
O31 C30 N2 130.2(3) . . ?
O31 C30 C50 120.5(2) . . ?
N2 C30 C50 109.2(2) . . ?
C22 C21 N2 127.2(2) . . ?
C22 C21 C20 118.0(2) . . ?
N2 C21 C20 114.7(2) . . ?
N8 C60 C59 122.2(3) . . ?
N8 C60 H60 118.9 . . ?
C59 C60 H60 118.9 . . ?
C66 C65 N5 127.4(2) . . ?
C66 C65 C64 117.8(2) . . ?
N5 C65 C64 114.7(2) . . ?
C54 C53 N7 128.6(3) . . ?
C54 C53 C52 119.4(3) . . ?
N7 C53 C52 112.1(2) . . ?
O1 C43 N9 128.2(2) . . ?
O1 C43 C46 122.1(2) . . ?
N9 C43 C46 109.6(2) . . ?
N1 C46 C47 122.4(2) . . ?
N1 C46 C43 116.3(2) . . ?
C47 C46 C43 121.3(2) . . ?
C33 C34 C35 118.9(3) . . ?
C33 C34 H34 120.6 . . ?
C35 C34 H34 120.6 . . ?
N10 C40 C39 122.7(3) . . ?
N10 C40 H40 118.7 . . ?
C39 C40 H40 118.7 . . ?
C70 C69 C64 117.6(3) . . ?
C70 C69 C68 123.5(3) . . ?
C64 C69 C68 118.9(2) . . ?
N10 C32 C33 116.8(2) . . ?
N10 C32 C37 121.5(2) . . ?
C33 C32 C37 121.7(2) . . ?
C82 C81 C80 119.0(3) . . ?
C82 C81 H81 120.5 . . ?
C80 C81 H81 120.5 . . ?
C21 C22 C23 120.3(3) . . ?
C21 C22 H22 119.9 . . ?
C23 C22 H22 119.9 . . ?
C65 C66 C67 120.5(3) . . ?
C65 C66 H66 119.8 . . ?
C67 C66 H66 119.8 . . ?
C36 C35 C34 122.5(3) . . ?
C36 C35 H35 118.8 . . ?
C34 C35 H35 118.8 . . ?
C67 C68 C69 119.7(3) . . ?
C67 C68 H68 120.2 . . ?
C69 C68 H68 120.2 . . ?
C52 C57 C56 117.9(3) . . ?
C52 C57 C58 117.3(3) . . ?
C56 C57 C58 124.8(3) . . ?
N4 C64 C69 121.2(2) . . ?
N4 C64 C65 117.5(2) . . ?
C69 C64 C65 121.2(2) . . ?
C68 C67 C66 121.9(3) . . ?
C68 C67 H67 119.1 . . ?
C66 C67 H67 119.1 . . ?
C46 C47 C48 118.7(3) . . ?
C46 C47 H47 120.6 . . ?
C48 C47 H47 120.6 . . ?
C24 C23 C22 121.9(3) . . ?
C24 C23 H23 119.1 . . ?
C22 C23 H23 119.1 . . ?
N4 C72 C71 122.7(3) . . ?
N4 C72 H72 118.6 . . ?
C71 C72 H72 118.6 . . ?
C38 C39 C40 119.2(3) . . ?
C38 C39 H39 120.4 . . ?
C40 C39 H39 120.4 . . ?
C48 C49 C50 119.7(3) . . ?
C48 C49 H49 120.1 . . ?
C50 C49 H49 120.1 . . ?
C80 C79 C78 120.1(3) . . ?
C80 C79 H79 119.9 . . ?
C78 C79 H79 119.9 . . ?
C58 C59 C60 119.5(3) . . ?
C58 C59 H59 120.2 . . ?
C60 C59 H59 120.2 . . ?
N3 C28 C27 122.5(3) . . ?
N3 C28 H28 118.8 . . ?
C27 C28 H28 118.8 . . ?
C71 C70 C69 120.2(3) . . ?
C71 C70 H70 119.9 . . ?
C69 C70 H70 119.9 . . ?
C49 C48 C47 119.1(3) . . ?
C49 C48 H48 120.5 . . ?
C47 C48 H48 120.5 . . ?
C38 C37 C36 125.5(3) . . ?
C38 C37 C32 117.5(3) . . ?
C36 C37 C32 117.1(3) . . ?
C53 C54 C55 119.3(3) . . ?
C53 C54 H54 120.3 . . ?
C55 C54 H54 120.3 . . ?
C55 C56 C57 120.3(3) . . ?
C55 C56 H56 119.9 . . ?
C57 C56 H56 119.9 . . ?
C59 C58 C57 119.9(3) . . ?
C59 C58 H58 120.0 . . ?
C57 C58 H58 120.0 . . ?
C79 C80 C81 118.5(3) . . ?
C79 C80 H80 120.8 . . ?
C81 C80 H80 120.8 . . ?
C26 C25 C20 117.7(3) . . ?
C26 C25 C24 124.3(3) . . ?
C20 C25 C24 118.0(3) . . ?
C56 C55 C54 121.7(3) . . ?
C56 C55 H55 119.1 . . ?
C54 C55 H55 119.1 . . ?
C23 C24 C25 120.1(3) . . ?
C23 C24 H24 119.9 . . ?
C25 C24 H24 119.9 . . ?
C39 C38 C37 120.2(3) . . ?
C39 C38 H38 119.9 . . ?
C37 C38 H38 119.9 . . ?
C35 C36 C37 120.2(3) . . ?
C35 C36 H36 119.9 . . ?
C37 C36 H36 119.9 . . ?
C26 C27 C28 119.2(3) . . ?
C26 C27 H27 120.4 . . ?
C28 C27 H27 120.4 . . ?
C27 C26 C25 120.3(3) . . ?
C27 C26 H26 119.9 . . ?
C25 C26 H26 119.9 . . ?
C70 C71 C72 119.2(3) . . ?
C70 C71 H71 120.4 . . ?
C72 C71 H71 120.4 . . ?
Cl5 C11 Cl6 110.61(18) . . ?
Cl5 C11 H11A 109.5 . . ?
Cl6 C11 H11A 109.5 . . ?
Cl5 C11 H11B 109.5 . . ?
Cl6 C11 H11B 109.5 . . ?
H11A C11 H11B 108.1 . . ?
Cl2 C14 Cl1 111.42(17) . . ?
Cl2 C14 H14A 109.3 . . ?
Cl1 C14 H14A 109.3 . . ?
Cl2 C14 H14B 109.3 . . ?
Cl1 C14 H14B 109.3 . . ?
H14A C14 H14B 108.0 . . ?
Cl4 C17 Cl3 111.7(2) . . ?
Cl4 C17 H17A 109.3 . . ?
Cl3 C17 H17A 109.3 . . ?
Cl4 C17 H17B 109.3 . . ?
Cl3 C17 H17B 109.3 . . ?
H17A C17 H17B 107.9 . . ?

loop_
_geom_bond_atom_site_label_1
_geom_bond_atom_site_label_2
_geom_bond_distance
_geom_bond_site_symmetry_2
_geom_bond_publ_flag
Sb2 F5 1.854(2) . ?
Sb2 F7 1.854(2) . ?
Sb2 F3 1.8585(19) . ?
Sb2 F4 1.8652(19) . ?
Sb2 F6 1.866(2) . ?
Sb2 F1 1.8770(18) . ?
Co2 N9 1.882(2) . ?
Co2 N7 1.890(2) . ?
Co2 N10 1.940(2) . ?
Co2 N8 1.941(2) . ?
Co2 N1 1.975(2) . ?
Co2 N6 1.980(2) . ?
Co1 N5 1.975(2) . ?
Co1 N2 1.976(2) . ?
Co1 N4 2.001(2) . ?
Co1 N3 2.009(2) . ?
Cl5 C11 1.760(3) . ?
Cl6 C11 1.764(3) . ?
Cl1 C14 1.766(3) . ?
Cl2 C14 1.758(3) . ?
Cl3 C17 1.758(4) . ?
Cl4 C17 1.749(4) . ?
O31 C30 1.226(3) . ?
O2 C62 1.219(3) . ?
O76 C75 1.223(3) . ?
O1 C43 1.229(3) . ?
N6 C82 1.351(3) . ?
N6 C78 1.351(3) . ?
N7 C62 1.353(3) . ?
N7 C53 1.392(3) . ?
N8 C60 1.310(4) . ?
N8 C52 1.378(3) . ?
N2 C30 1.342(3) . ?
N2 C21 1.401(3) . ?
N1 C50 1.345(3) . ?
N1 C46 1.351(3) . ?
N5 C75 1.357(3) . ?
N5 C65 1.400(3) . ?
N3 C28 1.322(4) . ?
N3 C20 1.371(3) . ?
N9 C43 1.344(3) . ?
N9 C33 1.393(3) . ?
N4 C72 1.326(3) . ?
N4 C64 1.372(3) . ?
N10 C40 1.322(4) . ?
N10 C32 1.375(3) . ?
C52 C57 1.403(4) . ?
C52 C53 1.407(4) . ?
C82 C81 1.370(4) . ?
C82 C62 1.488(4) . ?
C50 C49 1.393(4) . ?
C50 C30 1.513(4) . ?
C78 C79 1.387(4) . ?
C78 C75 1.515(4) . ?
C33 C34 1.373(4) . ?
C33 C32 1.405(4) . ?
C20 C25 1.410(4) . ?
C20 C21 1.422(4) . ?
C21 C22 1.380(4) . ?
C60 C59 1.406(4) . ?
C60 H60 0.9300 . ?
C65 C66 1.379(4) . ?
C65 C64 1.426(4) . ?
C53 C54 1.373(4) . ?
C43 C46 1.488(4) . ?
C46 C47 1.383(4) . ?
C34 C35 1.408(4) . ?
C34 H34 0.9300 . ?
C40 C39 1.405(4) . ?
C40 H40 0.9300 . ?
C69 C70 1.406(4) . ?
C69 C64 1.406(4) . ?
C69 C68 1.411(4) . ?
C32 C37 1.417(4) . ?
C81 C80 1.381(4) . ?
C81 H81 0.9300 . ?
C22 C23 1.411(4) . ?
C22 H22 0.9300 . ?
C66 C67 1.413(4) . ?
C66 H66 0.9300 . ?
C35 C36 1.360(4) . ?
C35 H35 0.9300 . ?
C68 C67 1.353(4) . ?
C68 H68 0.9300 . ?
C57 C56 1.410(4) . ?
C57 C58 1.410(4) . ?
C67 H67 0.9300 . ?
C47 C48 1.384(4) . ?
C47 H47 0.9300 . ?
C23 C24 1.354(4) . ?
C23 H23 0.9300 . ?
C72 C71 1.387(4) . ?
C72 H72 0.9300 . ?
C39 C38 1.365(4) . ?
C39 H39 0.9300 . ?
C49 C48 1.375(4) . ?
C49 H49 0.9300 . ?
C79 C80 1.374(4) . ?
C79 H79 0.9300 . ?
C59 C58 1.360(4) . ?
C59 H59 0.9300 . ?
C28 C27 1.392(4) . ?
C28 H28 0.9300 . ?
C70 C71 1.361(4) . ?
C70 H70 0.9300 . ?
C48 H48 0.9300 . ?
C37 C38 1.403(4) . ?
C37 C36 1.414(4) . ?
C54 C55 1.408(4) . ?
C54 H54 0.9300 . ?
C56 C55 1.359(5) . ?
C56 H56 0.9300 . ?
C58 H58 0.9300 . ?
C80 H80 0.9300 . ?
C25 C26 1.406(4) . ?
C25 C24 1.415(4) . ?
C55 H55 0.9300 . ?
C24 H24 0.9300 . ?
C38 H38 0.9300 . ?
C36 H36 0.9300 . ?
C27 C26 1.357(5) . ?
C27 H27 0.9300 . ?
C26 H26 0.9300 . ?
C71 H71 0.9300 . ?
C11 H11A 0.9700 . ?
C11 H11B 0.9700 . ?
C14 H14A 0.9700 . ?
C14 H14B 0.9700 . ?
C17 H17A 0.9700 . ?
C17 H17B 0.9700 . ?
